data_2023282
loop_
_publ_author_name
'Gotingco, Angela'
'Villanueva Contreras, Merary'
'Wolfarth, Jeanette A.'
'Stieber, S. Chantal E.'
'Marr, Zoe Y.'

_publ_section_title
;
 Crystal structure of a hydrogen-bonded 2:1 co-crystal of 4-nitrophenol
 and 4,4&#x2032;-bipyridine
;
_journal_coeditor_code JY2052
_journal_issue 11
_journal_name_full 'Acta Crystallographica Section E Crystallographic Communications'
_journal_page_first 1135
_journal_page_last 1137
_journal_paper_doi 10.1107/S205698902400971X
_journal_volume 80
_journal_year 2024
_chemical_formula_iupac 'C10 H8 N2, 2C6 H5 N O3'
_chemical_formula_moiety 'C10 H8 N2, 2(C6 H5 N O3)'
_chemical_formula_sum 'C22 H18 N4 O6'
_chemical_formula_weight 434.40
_chemical_name_systematic
;
4,4'-Bipyridine--4-nitrophenol (1/2)
;
_space_group_crystal_system monoclinic
_space_group_IT_number 14
_space_group_name_Hall '-P 2yn'
_space_group_name_H-M_alt 'P 1 21/n 1'
_atom_sites_solution_hydrogens mixed
_atom_sites_solution_primary dual
_audit_creation_method
;
Olex2 1.5
(compiled 2024.02.16 svn.r378c4104 for OlexSys, GUI svn.r6928)
;
_cell_angle_alpha 90
_cell_angle_beta 104.195(2)
_cell_angle_gamma 90
_cell_formula_units_Z 2
_cell_length_a 12.3711(7)
_cell_length_b 3.8255(2)
_cell_length_c 21.4175(12)
_cell_measurement_reflns_used 5585
_cell_measurement_temperature 123.00
_cell_measurement_theta_max 30.29
_cell_measurement_theta_min 2.16
_cell_volume 982.65(9)
_computing_cell_refinement
;
SAINT V8.40B (Bruker, 2018)
;
_computing_data_collection
;
APEX4 (Bruker, 2018)
;
_computing_data_reduction
;
SAINT V8.40B (Bruker, 2018)
;
_computing_molecular_graphics
;
Olex2 1.5 (Dolomanov <i>et al.</i>,  2009)
;
_computing_publication_material
;
Olex2 1.5 (Dolomanov <i>et al.</i>,  2009)
;
_computing_structure_refinement
;
SHELXL  (Sheldrick, 2015b)
;
_computing_structure_solution
;
<i>SHELXT2018/2</i> (Sheldrick, 2015a)
;
_diffrn_ambient_temperature 123.00
_diffrn_measured_fraction_theta_full 0.997
_diffrn_measured_fraction_theta_max 0.995
_diffrn_measurement_device_type 'Bruker D8 Venture'
_diffrn_measurement_method '\f and \w scans'
_diffrn_radiation_type MoK\a
_diffrn_radiation_wavelength 0.71073
_diffrn_reflns_av_R_equivalents 0.0756
_diffrn_reflns_av_unetI/netI 0.0409
_diffrn_reflns_limit_h_max 17
_diffrn_reflns_limit_h_min -17
_diffrn_reflns_limit_k_max 5
_diffrn_reflns_limit_k_min -5
_diffrn_reflns_limit_l_max 30
_diffrn_reflns_limit_l_min -30
_diffrn_reflns_number 24119
_diffrn_reflns_theta_full 25.242
_diffrn_reflns_theta_max 30.356
_diffrn_reflns_theta_min 1.962
_diffrn_source_current 1.4
_diffrn_source_power 0.07
_diffrn_source_voltage 50.0
_diffrn_standards_number 0
_exptl_absorpt_coefficient_mu 0.109
_exptl_absorpt_correction_T_max 0.7460
_exptl_absorpt_correction_T_min 0.5006
_exptl_absorpt_correction_type multi-scan
_exptl_absorpt_process_details
;
(SADABS; Krause <i>et al.</i>,  2015)
;
_exptl_crystal_colour 'clear colourless'
_exptl_crystal_density_diffrn 1.468
_exptl_crystal_description prism
_exptl_crystal_F_000 452
_exptl_crystal_size_max 0.47
_exptl_crystal_size_mid 0.07
_exptl_crystal_size_min 0.03
_refine_diff_density_max 0.469
_refine_diff_density_min -0.367
_refine_ls_extinction_method none
_refine_ls_goodness_of_fit_ref 1.098
_refine_ls_hydrogen_treatment mixed
_refine_ls_matrix_type full
_refine_ls_number_parameters 149
_refine_ls_number_reflns 2957
_refine_ls_number_restraints 0
_refine_ls_restrained_S_all 1.098
_refine_ls_R_factor_all 0.0765
_refine_ls_R_factor_gt 0.0574
_refine_ls_shift/su_max 0.000
_refine_ls_shift/su_mean 0.000
_refine_ls_structure_factor_coef Fsqd
_refine_ls_weighting_details 'w=1/[\s^2^(Fo^2^)+(0.0648P)^2^+0.7817P] where P=(Fo^2^+2Fc^2^)/3'
_refine_ls_weighting_scheme calc
_refine_ls_wR_factor_gt 0.1470
_refine_ls_wR_factor_ref 0.1610
_reflns_number_gt 2302
_reflns_number_total 2957
_reflns_threshold_expression 'I > 2\s(I)'
_cod_data_source_file jy2052.cif
_cod_data_source_block I
_cod_depositor_comments 'Adding full bibliography for 2023282.cif.'
_cod_database_code 2023282
_shelx_space_group_comment
;
The symmetry employed for this shelxl refinement is uniquely defined
by the following loop, which should always be used as a source of
symmetry information in preference to the above space-group names.
They are only intended as comments.
;

loop_
_space_group_symop_operation_xyz
'x, y, z'
'-x+1/2, y+1/2, -z+1/2'
'-x, -y, -z'
'x-1/2, -y-1/2, z-1/2'

loop_
_atom_site_type_symbol
_atom_site_label
_atom_site_fract_x
_atom_site_fract_y
_atom_site_fract_z
_atom_site_U_iso_or_equiv
_atom_site_adp_type
_atom_site_calc_flag
_atom_site_occupancy
_atom_site_disorder_assembly
_atom_site_disorder_group
O O3 0.36469(10) 0.2681(4) 0.20323(6) 0.0241(3) Uani d 1 . .
O O1 0.76718(11) 1.0265(4) 0.13543(7) 0.0315(3) Uani d 1 . .
O O2 0.66554(13) 0.9310(5) 0.03941(6) 0.0372(4) Uani d 1 . .
N N1 1.07530(12) 0.6778(4) 0.16823(7) 0.0224(3) Uani d 1 . .
N N2 0.68271(12) 0.9075(4) 0.09853(7) 0.0243(3) Uani d 1 . .
C C3 1.01552(13) 0.5393(4) 0.03500(7) 0.0184(3) Uani d 1 . .
C C6 0.60089(14) 0.7357(4) 0.12575(8) 0.0196(3) Uani d 1 . .
C C11 0.49848(14) 0.6398(5) 0.08606(8) 0.0220(3) Uani d 1 . .
H H11 0.482527 0.682639 0.041035 0.026 Uiso calc 1 . .
C C7 0.62601(14) 0.6748(4) 0.19178(8) 0.0209(3) Uani d 1 . .
H H7 0.696365 0.741876 0.218231 0.025 Uiso calc 1 . .
C C1 0.97805(15) 0.5281(5) 0.13953(8) 0.0227(4) Uani d 1 . .
H H1 0.928687 0.468694 0.165566 0.027 Uiso calc 1 . .
C C9 0.44362(14) 0.4190(4) 0.17947(8) 0.0202(3) Uani d 1 . .
C C8 0.54795(14) 0.5162(4) 0.21849(8) 0.0211(3) Uani d 1 . .
H H8 0.564758 0.472398 0.263503 0.025 Uiso calc 1 . .
C C2 0.94480(14) 0.4545(5) 0.07449(8) 0.0223(3) Uani d 1 . .
H H2 0.874671 0.347421 0.056842 0.027 Uiso calc 1 . .
C C10 0.42023(14) 0.4814(5) 0.11295(8) 0.0228(4) Uani d 1 . .
H H10 0.350120 0.414291 0.086214 0.027 Uiso calc 1 . .
C C5 1.14324(14) 0.7645(5) 0.13058(8) 0.0238(4) Uani d 1 . .
H H5 1.212254 0.874593 0.149718 0.029 Uiso calc 1 . .
C C4 1.11678(14) 0.6999(5) 0.06463(8) 0.0230(4) Uani d 1 . .
H H4 1.167421 0.764784 0.039720 0.028 Uiso calc 1 . .
H H3 0.386(2) 0.254(8) 0.2445(15) 0.053(8) Uiso d 1 . .

loop_
_atom_site_aniso_label
_atom_site_aniso_U_11
_atom_site_aniso_U_22
_atom_site_aniso_U_33
_atom_site_aniso_U_12
_atom_site_aniso_U_13
_atom_site_aniso_U_23
O3 0.0195(6) 0.0320(7) 0.0194(6) -0.0049(5) 0.0022(5) 0.0017(5)
O1 0.0236(6) 0.0378(8) 0.0325(7) -0.0049(6) 0.0056(5) 0.0044(6)
O2 0.0364(8) 0.0536(10) 0.0226(7) -0.0013(7) 0.0094(6) 0.0087(6)
N1 0.0234(7) 0.0230(7) 0.0203(7) 0.0029(6) 0.0044(5) -0.0015(5)
N2 0.0222(7) 0.0275(8) 0.0238(7) 0.0040(6) 0.0066(5) 0.0048(6)
C3 0.0183(7) 0.0169(7) 0.0198(7) 0.0014(6) 0.0044(6) -0.0002(6)
C6 0.0201(7) 0.0202(7) 0.0187(7) 0.0029(6) 0.0052(6) 0.0017(6)
C11 0.0240(8) 0.0252(8) 0.0153(7) 0.0043(7) 0.0018(6) 0.0005(6)
C7 0.0195(7) 0.0220(8) 0.0185(7) -0.0005(6) -0.0004(6) 0.0004(6)
C1 0.0234(8) 0.0245(8) 0.0213(8) 0.0000(6) 0.0077(6) -0.0009(6)
C9 0.0196(7) 0.0202(8) 0.0196(7) 0.0015(6) 0.0028(6) -0.0009(6)
C8 0.0232(8) 0.0223(8) 0.0159(7) -0.0005(6) 0.0009(6) 0.0003(6)
C2 0.0200(8) 0.0254(8) 0.0212(8) -0.0030(6) 0.0044(6) -0.0024(6)
C10 0.0200(8) 0.0279(9) 0.0175(7) 0.0010(6) -0.0010(6) -0.0015(6)
C5 0.0190(8) 0.0283(9) 0.0227(8) 0.0002(6) 0.0023(6) -0.0025(7)
C4 0.0182(7) 0.0283(9) 0.0224(8) -0.0015(6) 0.0048(6) -0.0011(7)

loop_
_atom_type_symbol
_atom_type_description
_atom_type_scat_dispersion_real
_atom_type_scat_dispersion_imag
_atom_type_scat_source
C C 0.0033 0.0016 'International Tables Vol C Tables 4.2.6.8 and 6.1.1.4'
H H 0.0000 0.0000 'International Tables Vol C Tables 4.2.6.8 and 6.1.1.4'
N N 0.0061 0.0033 'International Tables Vol C Tables 4.2.6.8 and 6.1.1.4'
O O 0.0106 0.0060 'International Tables Vol C Tables 4.2.6.8 and 6.1.1.4'

loop_
_geom_angle_atom_site_label_1
_geom_angle_atom_site_label_2
_geom_angle_atom_site_label_3
_geom_angle_site_symmetry_1
_geom_angle_site_symmetry_3
_geom_angle
_geom_angle_publ_flag
C9 O3 H3 . . 110.4(19) ?
C1 N1 C5 . . 117.07(15) ?
O1 N2 O2 . . 122.44(16) ?
O1 N2 C6 . . 118.51(14) ?
O2 N2 C6 . . 119.06(15) ?
C2 C3 C3 . 3_765 121.30(18) ?
C2 C3 C4 . . 116.84(15) ?
C4 C3 C3 . 3_765 121.86(18) ?
C11 C6 N2 . . 119.80(15) ?
C11 C6 C7 . . 121.33(15) ?
C7 C6 N2 . . 118.86(15) ?
C6 C11 H11 . . 120.4 ?
C10 C11 C6 . . 119.16(15) ?
C10 C11 H11 . . 120.4 ?
C6 C7 H7 . . 120.3 ?
C8 C7 C6 . . 119.41(15) ?
C8 C7 H7 . . 120.3 ?
N1 C1 H1 . . 117.9 ?
N1 C1 C2 . . 124.22(16) ?
C2 C1 H1 . . 117.9 ?
O3 C9 C8 . . 122.52(15) ?
O3 C9 C10 . . 118.15(15) ?
C10 C9 C8 . . 119.32(15) ?
C7 C8 C9 . . 120.32(15) ?
C7 C8 H8 . . 119.8 ?
C9 C8 H8 . . 119.8 ?
C3 C2 H2 . . 120.4 ?
C1 C2 C3 . . 119.19(16) ?
C1 C2 H2 . . 120.4 ?
C11 C10 C9 . . 120.44(15) ?
C11 C10 H10 . . 119.8 ?
C9 C10 H10 . . 119.8 ?
N1 C5 H5 . . 118.7 ?
N1 C5 C4 . . 122.70(16) ?
C4 C5 H5 . . 118.7 ?
C3 C4 H4 . . 120.0 ?
C5 C4 C3 . . 119.98(16) ?
C5 C4 H4 . . 120.0 ?

loop_
_geom_bond_atom_site_label_1
_geom_bond_atom_site_label_2
_geom_bond_site_symmetry_2
_geom_bond_distance
_geom_bond_publ_flag
O3 C9 . 1.338(2) ?
O3 H3 . 0.86(3) ?
O1 N2 . 1.232(2) ?
O2 N2 . 1.2346(19) ?
N1 C1 . 1.338(2) ?
N1 C5 . 1.341(2) ?
N2 C6 . 1.444(2) ?
C3 C3 3_765 1.484(3) ?
C3 C2 . 1.396(2) ?
C3 C4 . 1.400(2) ?
C6 C11 . 1.391(2) ?
C6 C7 . 1.391(2) ?
C11 H11 . 0.9500 ?
C11 C10 . 1.382(2) ?
C7 H7 . 0.9500 ?
C7 C8 . 1.378(2) ?
C1 H1 . 0.9500 ?
C1 C2 . 1.381(2) ?
C9 C8 . 1.405(2) ?
C9 C10 . 1.403(2) ?
C8 H8 . 0.9500 ?
C2 H2 . 0.9500 ?
C10 H10 . 0.9500 ?
C5 H5 . 0.9500 ?
C5 C4 . 1.392(2) ?
C4 H4 . 0.9500 ?

loop_
_geom_hbond_atom_site_label_D
_geom_hbond_atom_site_label_H
_geom_hbond_atom_site_label_A
_geom_hbond_site_symmetry_A
_geom_hbond_distance_DH
_geom_hbond_distance_HA
_geom_hbond_distance_DA
_geom_hbond_angle_DHA
O3 H3 N1 2_645 0.86(3) 1.84(3) 2.6921(19) 174(3)

loop_
_geom_torsion_atom_site_label_1
_geom_torsion_atom_site_label_2
_geom_torsion_atom_site_label_3
_geom_torsion_atom_site_label_4
_geom_torsion_site_symmetry_1
_geom_torsion_site_symmetry_2
_geom_torsion_site_symmetry_3
_geom_torsion_site_symmetry_4
_geom_torsion
_geom_torsion_publ_flag
O3 C9 C8 C7 . . . . -179.23(16) ?
O3 C9 C10 C11 . . . . 179.35(16) ?
O1 N2 C6 C11 . . . . 171.57(16) ?
O1 N2 C6 C7 . . . . -7.4(2) ?
O2 N2 C6 C11 . . . . -8.2(2) ?
O2 N2 C6 C7 . . . . 172.86(16) ?
N1 C1 C2 C3 . . . . -0.1(3) ?
N1 C5 C4 C3 . . . . 0.2(3) ?
N2 C6 C11 C10 . . . . -178.82(16) ?
N2 C6 C7 C8 . . . . 178.95(15) ?
C3 C3 C2 C1 3_765 . . . 179.06(19) ?
C3 C3 C4 C5 3_765 . . . -179.13(19) ?
C6 C11 C10 C9 . . . . 0.2(3) ?
C6 C7 C8 C9 . . . . -0.4(3) ?
C11 C6 C7 C8 . . . . 0.0(3) ?
C7 C6 C11 C10 . . . . 0.1(3) ?
C1 N1 C5 C4 . . . . -1.0(3) ?
C8 C9 C10 C11 . . . . -0.6(3) ?
C2 C3 C4 C5 . . . . 0.6(3) ?
C10 C9 C8 C7 . . . . 0.7(3) ?
C5 N1 C1 C2 . . . . 0.9(3) ?
C4 C3 C2 C1 . . . . -0.7(2) ?
